data_4345039
loop_
_publ_author_name
'Lii, K. H.'
'Wen, N. S.'
'Su, C. C.'
'Chueh, B. R.'

_publ_section_title
;
 Hydrothermal synthesis and structural characterization of two calcium
 vanadium(III) phosphates: Ca2V(PO4)(HPO4)2.H2O and Ca2V(PO4)(P2O7)
;
_journal_name_full 'Inorganic Chemistry'
_journal_page_first 439
_journal_page_last 442
_journal_paper_doi 10.1021/ic00029a017
_journal_volume 31
_journal_year 1992
_chemical_formula_sum 'Ca2 O11 P3 V'
_chemical_formula_weight 400.01
_space_group_IT_number 14
_symmetry_cell_setting monoclinic
_symmetry_Int_Tables_number 14
_symmetry_space_group_name_Hall '-P 2ybc'
_symmetry_space_group_name_H-M 'P 1 21/c 1'
_cell_angle_alpha 90.
_cell_angle_beta 99.26(2)
_cell_angle_gamma 90.
_cell_formula_units_Z 4
_cell_length_a 6.391(2)
_cell_length_b 6.6362(9)
_cell_length_c 19.071(2)
_cell_volume 798.3(3)
_diffrn_ambient_temperature 296
_diffrn_radiation_probe x-ray
_diffrn_radiation_type MoK\a
_diffrn_radiation_wavelength 0.70930
_exptl_absorpt_coefficient_mu 3.11
_exptl_crystal_density_diffrn 3.328
_exptl_crystal_F_000 784
_refine_ls_number_reflns 1389
_refine_ls_R_factor_gt 0.029
_refine_ls_wR_factor_gt 0.034
_cod_data_source_file Inorg-Chem-1992-31-439-442-2.cif
_cod_data_source_block Ca2V-2
_cod_original_sg_symbol_H-M 'P 21/c'
_cod_database_code 4345039

loop_
_symmetry_equiv_pos_site_id
_symmetry_equiv_pos_as_xyz
1 x,y,z
2 -x,1/2+y,1/2-z
3 -x,-y,-z
4 x,1/2-y,1/2+z

loop_
_atom_site_label
_atom_site_type_symbol
_atom_site_thermal_displace_type
_atom_site_fract_x
_atom_site_fract_y
_atom_site_fract_z
_atom_site_occupancy
_atom_site_U_iso_or_equiv
_atom_site_calc_flag
_atom_site_refinement_flags
_atom_site_disorder_assembly
_atom_site_disorder_group
V V Uiso 0.94683(13) 0.14427(13) 0.12229(5) 1.000 0.0042(4) . . . .
P1 P Uiso 0.4281(2) 0.1542(2) 0.08817(7) 1.000 0.0052(6) . . . .
P2 P Uiso 0.1710(2) -0.2058(2) 0.04854(7) 1.000 0.0062(6) . . . .
P3 P Uiso 0.1840(2) -0.01081(19) 0.27365(7) 1.000 0.0048(6) . . . .
O1 O Uiso 0.9807(6) -0.1271(5) 0.08165(19) 1.000 0.0077(16) . . . .
O2 O Uiso 0.2728(5) 0.2026(5) 0.13890(19) 1.000 0.0076(5) . . . .
O3 O Uiso 0.3098(6) -0.3427(5) 0.09743(19) 1.000 0.0119(18) . . . .
O4 O Uiso 0.6340(5) 0.0590(5) 0.12566(19) 1.000 0.0087(18) . . . .
O5 O Uiso 0.4696(6) 0.3267(5) 0.04101(19) 1.000 0.0094(18) . . . .
O6 O Uiso 0.9070(6) 0.2820(5) 0.02645(19) 1.000 0.0090(18) . . . .
O7 O Uiso 0.3121(6) -0.0121(6) 0.03447(19) 1.000 0.0090(18) . . . .
O8 O Uiso 0.9856(6) 0.0354(5) 0.21851(19) 1.000 0.0093(18) . . . .
O9 O Uiso 0.3267(6) -0.1680(6) 0.2485(2) 1.000 0.0110(18) . . . .
O10 O Uiso 0.9081(6) 0.4193(5) 0.15898(19) 1.000 0.0074(16) . . . .
O11 O Uiso 0.3143(5) 0.1757(5) 0.29667(19) 1.000 0.0096(18) . . . .
Ca1 Ca Uiso 0.67011(18) 0.64524(19) 0.07768(6) 1.000 0.0120(5) . . . .
Ca2 Ca Uiso 0.67074(18) -0.01060(16) 0.27244(7) 1.000 0.0103(5) . . . .

loop_
_geom_angle_atom_site_label_1
_geom_angle_atom_site_label_2
_geom_angle_atom_site_label_3
_geom_angle
_geom_angle_site_symmetry_1
_geom_angle_site_symmetry_2
_geom_angle_site_symmetry_3
_geom_angle_publ_flag
O1 V O4 86.06(15) . . . yes
O1 V O6 93.61(15) . . . yes
O1 V O8 91.49(15) . . . yes
O1 V O10 177.68(16) . . . yes
O1 V O2 93.35(15) . . 1_655 yes
O4 V O6 99.69(15) . . . yes
O4 V O8 81.26(15) . . . yes
O4 V O10 93.67(15) . . . yes
O2 V O4 168.55(15) 1_655 . . yes
O6 V O8 174.87(15) . . . yes
O6 V O10 84.16(15) . . . yes
O2 V O6 91.76(15) 1_655 . . yes
O8 V O10 90.75(15) . . . yes
O2 V O8 87.33(15) 1_655 . . yes
O2 V O10 87.37(15) 1_655 . . yes
O2 P1 O4 112.9(2) . . . yes
O2 P1 O5 114.4(2) . . . yes
O2 P1 O7 105.6(2) . . . yes
O4 P1 O5 111.9(2) . . . yes
O4 P1 O7 106.8(2) . . . yes
O5 P1 O7 104.5(2) . . . yes
O3 P2 O7 107.3(2) . . . yes
O1 P2 O3 112.2(2) 1_455 . . yes
O3 P2 O6 117.2(2) . . 3_655 yes
O1 P2 O7 107.2(2) 1_455 . . yes
O6 P2 O7 102.4(2) 3_655 . . yes
O1 P2 O6 109.6(2) 1_455 . 3_655 yes
O9 P3 O11 108.9(2) . . . yes
O8 P3 O9 113.1(2) 1_455 . . yes
O9 P3 O10 112.4(2) . . 2_645 yes
O8 P3 O11 112.8(2) 1_455 . . yes
O10 P3 O11 105.4(2) 2_645 . . yes
O8 P3 O10 104.0(2) 1_455 . 2_645 yes
V O1 P2 127.4(2) . . 1_655 yes
V O2 P1 126.7(2) 1_455 . . yes
V O4 P1 129.0(2) . . . yes
V O6 P2 132.3(2) . . 3_655 yes
P1 O7 P2 130.8(2) . . . yes
V O8 P3 132.9(2) . . 1_655 yes
V O10 P3 130.2(2) . . 2_655 yes

loop_
_geom_bond_atom_site_label_1
_geom_bond_atom_site_label_2
_geom_bond_distance
_geom_bond_site_symmetry_1
_geom_bond_site_symmetry_2
_geom_bond_publ_flag
V O1 1.986(4) . . yes
V O4 2.089(3) . . yes
V O6 2.023(4) . . yes
V O8 1.951(4) . . yes
V O10 1.984(4) . . yes
V O2 2.092(3) . 1_655 yes
P1 O2 1.528(4) . . yes
P1 O4 1.529(4) . . yes
P1 O5 1.506(4) . . yes
P1 O7 1.604(4) . . yes
P2 O3 1.488(4) . . yes
P2 O7 1.617(4) . . yes
P2 O1 1.549(4) . 1_455 yes
P2 O6 1.523(4) . 3_655 yes
P3 O9 1.514(4) . . yes
P3 O11 1.517(4) . . yes
P3 O8 1.542(4) . 1_455 yes
P3 O10 1.567(4) . 2_645 yes

loop_
_geom_torsion_atom_site_label_1
_geom_torsion_atom_site_label_2
_geom_torsion_atom_site_label_3
_geom_torsion_atom_site_label_4
_geom_torsion
_geom_torsion_site_symmetry_1
_geom_torsion_site_symmetry_2
_geom_torsion_site_symmetry_3
_geom_torsion_site_symmetry_4
_geom_torsion_publ_flag
O4 V O1 P2 170.2(3) . . . 1_655 no
O6 V O1 P2 70.8(3) . . . 1_655 no
O8 V O1 P2 -108.6(3) . . . 1_655 no
O2 V O1 P2 -21.2(3) 1_655 . . 1_655 no
O1 V O4 P1 -118.9(3) . . . . no
O6 V O4 P1 -25.9(3) . . . . no
O8 V O4 P1 149.0(3) . . . . no
O10 V O4 P1 58.8(3) . . . . no
O1 V O6 P2 24.8(3) . . . 3_655 no
O4 V O6 P2 -61.8(3) . . . 3_655 no
O10 V O6 P2 -154.5(3) . . . 3_655 no
O2 V O6 P2 118.3(3) 1_655 . . 3_655 no
O1 V O8 P3 85.2(3) . . . 1_655 no
O4 V O8 P3 171.0(3) . . . 1_655 no
O10 V O8 P3 -95.4(3) . . . 1_655 no
O2 V O8 P3 -8.1(3) 1_655 . . 1_655 no
O4 V O10 P3 51.5(3) . . . 2_655 no
O6 V O10 P3 150.9(3) . . . 2_655 no
O8 V O10 P3 -29.8(3) . . . 2_655 no
O2 V O10 P3 -117.1(3) 1_655 . . 2_655 no
O1 V O2 P1 41.9(3) . . 1_655 1_655 no
O6 V O2 P1 -51.8(3) . . 1_655 1_655 no
O8 V O2 P1 133.3(3) . . 1_655 1_655 no
O10 V O2 P1 -135.9(3) . . 1_655 1_655 no
O4 P1 O2 V -135.1(2) . . . 1_455 no
O5 P1 O2 V 95.5(3) . . . 1_455 no
O7 P1 O2 V -18.8(3) . . . 1_455 no
O2 P1 O4 V -128.0(3) . . . . no
O5 P1 O4 V 2.8(3) . . . . no
O7 P1 O4 V 116.5(3) . . . . no
O2 P1 O7 P2 -41.0(4) . . . . no
O4 P1 O7 P2 79.4(4) . . . . no
O5 P1 O7 P2 -162.0(3) . . . . no
O3 P2 O7 P1 -61.8(4) . . . . no
O1 P2 O7 P1 59.0(4) 1_455 . . . no
O6 P2 O7 P1 174.2(3) 3_655 . . . no
O3 P2 O1 V 103.4(3) . . 1_455 1_455 no
O7 P2 O1 V -14.1(3) . . 1_455 1_455 no
O3 P2 O6 V -140.8(3) . . 3_655 3_655 no
O7 P2 O6 V -23.7(4) . . 3_655 3_655 no
O9 P3 O8 V -61.8(3) . . 1_455 1_455 no
O11 P3 O8 V 62.3(3) . . 1_455 1_455 no
O9 P3 O10 V -22.4(4) . . 2_645 2_645 no
O11 P3 O10 V -140.9(3) . . 2_645 2_645 no
